data_7131979
loop_
_publ_author_name
'BARRIOS MORENO, LEONI ALEJANDRA ALEJANDRA'
'Teat, Simon'
'Roubeau, Olivier'
'Aromi, Guillem'

_publ_section_title
;
 A Supramolecular Helicate with Two Independent Fe(II) Switchable Centres
 and a [Fe(anilate)3]3&#x2212; Guest
;
_journal_name_full 'Chemical Communications'
_journal_paper_doi 10.1039/D3CC02278A
_journal_year 2023
_chemical_formula_moiety 'C84 H60 Fe2 N18, C18 H6 Fe O12, B F4'
_chemical_formula_sum 'C102 H66 B F4 Fe3 N18 O12'
_chemical_formula_weight 1990.08
_space_group_crystal_system cubic
_space_group_IT_number 198
_space_group_name_Hall 'P 2ac 2ab 3'
_space_group_name_H-M_alt 'P 21 3'
_atom_sites_solution_hydrogens mixed
_audit_creation_method SHELXL-2017/1
_audit_update_record
;
2023-07-19 deposited with the CCDC.	2023-08-04 downloaded from the CCDC.
;
_cell_angle_alpha 90
_cell_angle_beta 90
_cell_angle_gamma 90
_cell_formula_units_Z 4
_cell_length_a 21.7575(3)
_cell_length_b 21.7575(3)
_cell_length_c 21.7575(3)
_cell_measurement_reflns_used 9563
_cell_measurement_temperature 390(2)
_cell_measurement_theta_max 24.26
_cell_measurement_theta_min 2.71
_cell_volume 10299.8(2)
_computing_cell_refinement 'Bruker SAINT v8.40'
_computing_data_collection 'Bruker APEX 3'
_computing_data_reduction 'Bruker SAINT v8.40'
_computing_structure_refinement 'SHELXL-2017/1 (Sheldrick, 2017)'
_computing_structure_solution 'SHELXT 2014/5 (Sheldrick, 2014)'
_diffrn_ambient_temperature 390(2)
_diffrn_measured_fraction_theta_full 0.995
_diffrn_measured_fraction_theta_max 0.996
_diffrn_measurement_device_type 'Bruker D8 with PHOTON II detector'
_diffrn_measurement_method 'shutterless /f and /w scans'
_diffrn_radiation_monochromator 'silicon 111'
_diffrn_radiation_source 'Advanced Light Source station 12.2.1'
_diffrn_radiation_type synchrotron
_diffrn_radiation_wavelength 0.7288
_diffrn_reflns_av_R_equivalents 0.0447
_diffrn_reflns_av_unetI/netI 0.0213
_diffrn_reflns_Laue_measured_fraction_full 0.995
_diffrn_reflns_Laue_measured_fraction_max 0.996
_diffrn_reflns_limit_h_max 24
_diffrn_reflns_limit_h_min -24
_diffrn_reflns_limit_k_max 24
_diffrn_reflns_limit_k_min -24
_diffrn_reflns_limit_l_max 24
_diffrn_reflns_limit_l_min -24
_diffrn_reflns_number 124944
_diffrn_reflns_point_group_measured_fraction_full 0.994
_diffrn_reflns_point_group_measured_fraction_max 0.994
_diffrn_reflns_theta_full 24.460
_diffrn_reflns_theta_max 24.498
_diffrn_reflns_theta_min 2.146
_exptl_absorpt_coefficient_mu 0.522
_exptl_absorpt_correction_T_max 0.745
_exptl_absorpt_correction_T_min 0.651
_exptl_absorpt_correction_type multi-scan
_exptl_absorpt_process_details 'SADABS-2016/2 - Bruker AXS'
_exptl_crystal_colour 'dark red'
_exptl_crystal_density_diffrn 1.283
_exptl_crystal_description block
_exptl_crystal_F_000 4076
_exptl_crystal_size_max 0.120
_exptl_crystal_size_mid 0.100
_exptl_crystal_size_min 0.100
_refine_diff_density_max 0.202
_refine_diff_density_min -0.219
_refine_diff_density_rms 0.026
_refine_ls_abs_structure_details
;
 Flack x determined using 2198 quotients [(I+)-(I-)]/[(I+)+(I-)]
 (Parsons, Flack and Wagner, Acta Cryst. B69 (2013) 249-259).
;
_refine_ls_abs_structure_Flack 0.024(3)
_refine_ls_extinction_method none
_refine_ls_goodness_of_fit_ref 1.045
_refine_ls_hydrogen_treatment mixed
_refine_ls_matrix_type full
_refine_ls_number_parameters 457
_refine_ls_number_reflns 5285
_refine_ls_number_restraints 61
_refine_ls_restrained_S_all 1.056
_refine_ls_R_factor_all 0.0311
_refine_ls_R_factor_gt 0.0294
_refine_ls_shift/su_max 0.001
_refine_ls_shift/su_mean 0.000
_refine_ls_structure_factor_coef Fsqd
_refine_ls_weighting_details 'w=1/[\s^2^(Fo^2^)+(0.0569P)^2^+0.6104P] where P=(Fo^2^+2Fc^2^)/3'
_refine_ls_weighting_scheme calc
_refine_ls_wR_factor_gt 0.0831
_refine_ls_wR_factor_ref 0.0846
_reflns_Friedel_coverage 0.834
_reflns_Friedel_fraction_full 0.992
_reflns_Friedel_fraction_max 0.992
_reflns_number_gt 4993
_reflns_number_total 5285
_reflns_threshold_expression 'I > 2\s(I)'
_cod_data_source_file d3cc02278a4.cif
_cod_data_source_block lb2205-390K
_cod_original_cell_volume 10299.8(4)
_cod_database_code 7131979
_shelx_shelxl_version_number 2017/1
_shelx_space_group_comment
;
The symmetry employed for this shelxl refinement is uniquely defined
by the following loop, which should always be used as a source of
symmetry information in preference to the above space-group names.
They are only intended as comments.
;
_shelx_estimated_absorpt_t_min 0.940
_shelx_estimated_absorpt_t_max 0.950

loop_
_space_group_symop_operation_xyz
'x, y, z'
'-x+1/2, -y, z+1/2'
'-x, y+1/2, -z+1/2'
'x+1/2, -y+1/2, -z'
'z, x, y'
'z+1/2, -x+1/2, -y'
'-z+1/2, -x, y+1/2'
'-z, x+1/2, -y+1/2'
'y, z, x'
'-y, z+1/2, -x+1/2'
'y+1/2, -z+1/2, -x'
'-y+1/2, -z, x+1/2'

loop_
_atom_site_label
_atom_site_type_symbol
_atom_site_fract_x
_atom_site_fract_y
_atom_site_fract_z
_atom_site_U_iso_or_equiv
_atom_site_adp_type
_atom_site_occupancy
_atom_site_site_symmetry_order
_atom_site_calc_flag
_atom_site_refinement_flags_posn
_atom_site_refinement_flags_adp
_atom_site_refinement_flags_occupancy
_atom_site_disorder_assembly
_atom_site_disorder_group
Fe1 Fe 0.95113(2) 0.45113(2) 0.04887(2) 0.0704(2) Uani 1 3 d S T P . .
Fe2 Fe 0.67060(2) 0.17060(2) 0.32940(2) 0.0723(2) Uani 1 3 d S T P . .
N1 N 0.91642(14) 0.51979(14) -0.00708(13) 0.0857(7) Uani 1 1 d . . . . .
N2 N 0.88774(13) 0.48930(12) 0.10430(12) 0.0767(6) Uani 1 1 d . . . . .
N3 N 0.87163(14) 0.48478(12) 0.16398(13) 0.0795(7) Uani 1 1 d D . . . .
H3 H 0.884(2) 0.4512(16) 0.1847(19) 0.119 Uiso 1 1 d D U . . .
N4 N 0.76021(15) 0.27919(13) 0.36770(12) 0.0798(7) Uani 1 1 d D . . . .
H4 H 0.750(2) 0.3002(19) 0.3342(16) 0.120 Uiso 1 1 d D U . . .
N5 N 0.74190(13) 0.22013(13) 0.36891(12) 0.0789(7) Uani 1 1 d . . . . .
N6 N 0.70613(15) 0.10939(14) 0.39682(16) 0.0942(8) Uani 1 1 d . . . . .
C1 C 0.9324(2) 0.5322(2) -0.06472(17) 0.1029(12) Uani 1 1 d . . . . .
H1A H 0.960924 0.506782 -0.083907 0.123 Uiso 1 1 calc R U . . .
C2 C 0.9088(2) 0.5806(3) -0.0971(2) 0.1326(19) Uani 1 1 d . . . . .
H2A H 0.921977 0.588544 -0.136943 0.159 Uiso 1 1 calc R U . . .
C3 C 0.8662(3) 0.6166(3) -0.0705(3) 0.140(2) Uani 1 1 d . . . . .
H3A H 0.849378 0.649463 -0.092076 0.168 Uiso 1 1 calc R U . . .
C4 C 0.8475(2) 0.6047(2) -0.0108(2) 0.1193(15) Uani 1 1 d . . . . .
H4A H 0.817709 0.628810 0.008096 0.143 Uiso 1 1 calc R U . . .
C5 C 0.87452(16) 0.55590(18) 0.01986(17) 0.0876(9) Uani 1 1 d . . . . .
C6 C 0.86082(16) 0.54015(16) 0.08362(17) 0.0822(8) Uani 1 1 d . . . . .
C7 C 0.82720(18) 0.56783(16) 0.12932(18) 0.0908(10) Uani 1 1 d . . . . .
H7A H 0.804357 0.603821 0.126250 0.109 Uiso 1 1 calc R U . . .
C8 C 0.83421(17) 0.53145(15) 0.18054(17) 0.0851(9) Uani 1 1 d . . . . .
C9 C 0.80954(19) 0.53846(15) 0.24287(18) 0.0920(10) Uani 1 1 d . . . . .
C10 C 0.7676(3) 0.5851(2) 0.2539(3) 0.1368(19) Uani 1 1 d . . . . .
H10A H 0.754379 0.610448 0.222053 0.164 Uiso 1 1 calc R U . . .
C11 C 0.7458(4) 0.5934(3) 0.3129(3) 0.175(3) Uani 1 1 d . . . . .
H11A H 0.717877 0.624846 0.320889 0.210 Uiso 1 1 calc R U . . .
C12 C 0.7645(4) 0.5563(3) 0.3595(3) 0.164(3) Uani 1 1 d . . . . .
H12A H 0.750119 0.563533 0.399084 0.197 Uiso 1 1 calc R U . . .
C13 C 0.8041(3) 0.50840(18) 0.34932(18) 0.1101(14) Uani 1 1 d . . . . .
C14 C 0.8265(2) 0.50036(16) 0.28972(17) 0.0926(10) Uani 1 1 d . . . . .
H14A H 0.853701 0.468318 0.281784 0.111 Uiso 1 1 calc R U . . .
C15 C 0.8193(2) 0.46289(19) 0.39698(17) 0.1072(13) Uani 1 1 d . . . . .
C16 C 0.8441(4) 0.4783(3) 0.4533(2) 0.155(3) Uani 1 1 d . . . . .
H16A H 0.853364 0.519051 0.462282 0.186 Uiso 1 1 calc R U . . .
C17 C 0.8551(4) 0.4334(3) 0.4958(3) 0.166(3) Uani 1 1 d . . . . .
H17A H 0.872420 0.444162 0.533296 0.199 Uiso 1 1 calc R U . . .
C18 C 0.8412(3) 0.3727(3) 0.4848(2) 0.139(2) Uani 1 1 d . . . . .
H18A H 0.849072 0.342887 0.514364 0.167 Uiso 1 1 calc R U . . .
C19 C 0.8152(2) 0.35691(18) 0.42839(16) 0.0953(10) Uani 1 1 d . . . . .
C20 C 0.8059(2) 0.40186(17) 0.38596(16) 0.0945(10) Uani 1 1 d . . . . .
H20A H 0.789758 0.391026 0.347886 0.113 Uiso 1 1 calc R U . . .
C21 C 0.79326(17) 0.29397(17) 0.41808(15) 0.0845(9) Uani 1 1 d . . . . .
C22 C 0.79531(18) 0.24202(19) 0.45364(17) 0.0950(10) Uani 1 1 d . . . . .
H22A H 0.814423 0.237579 0.491619 0.114 Uiso 1 1 calc R U . . .
C23 C 0.76324(17) 0.19762(17) 0.42162(16) 0.0850(9) Uani 1 1 d . . . . .
C24 C 0.74649(19) 0.13422(18) 0.43618(18) 0.0952(10) Uani 1 1 d . . . . .
C25 C 0.7697(3) 0.1027(2) 0.4853(3) 0.1342(18) Uani 1 1 d . . . . .
H25A H 0.796696 0.121328 0.512681 0.161 Uiso 1 1 calc R U . . .
C26 C 0.7517(3) 0.0427(3) 0.4929(4) 0.167(3) Uani 1 1 d . . . . .
H26A H 0.767509 0.019815 0.525385 0.200 Uiso 1 1 calc R U . . .
C27 C 0.7112(3) 0.0163(3) 0.4534(3) 0.162(3) Uani 1 1 d . . . . .
H27A H 0.698649 -0.024217 0.458479 0.195 Uiso 1 1 calc R U . . .
C28 C 0.6894(3) 0.0509(2) 0.4062(3) 0.1248(16) Uani 1 1 d . . . . .
H28A H 0.661591 0.033048 0.379146 0.150 Uiso 1 1 calc R U . . .
Fe3 Fe 0.81241(2) 0.31241(2) 0.18759(2) 0.0750(2) Uani 1 3 d S T P . .
O1 O 0.77938(10) 0.38089(10) 0.13637(9) 0.0745(5) Uani 1 1 d . . . . .
O2 O 0.75044(10) 0.34314(10) 0.24737(9) 0.0769(5) Uani 1 1 d . . . . .
O3 O 0.6264(2) 0.5307(2) 0.1481(2) 0.191(2) Uani 1 1 d . . . . .
O4 O 0.6013(2) 0.4946(3) 0.2637(2) 0.207(3) Uani 1 1 d . . . . .
C29 C 0.73409(15) 0.41002(16) 0.16240(14) 0.0757(8) Uani 1 1 d . . . . .
C30 C 0.71875(15) 0.38929(15) 0.22649(15) 0.0769(8) Uani 1 1 d . . . . .
C31 C 0.67533(18) 0.4176(2) 0.25924(18) 0.1017(12) Uani 1 1 d . . . . .
H31A H 0.667575 0.404586 0.299226 0.122 Uiso 1 1 calc R U . . .
C32 C 0.6411(2) 0.4664(3) 0.2347(2) 0.1257(17) Uani 1 1 d . . . . .
C33 C 0.6558(2) 0.4878(3) 0.1690(2) 0.1185(15) Uani 1 1 d . . . . .
C34 C 0.70254(17) 0.4564(2) 0.13646(18) 0.0957(11) Uani 1 1 d . . . . .
H34A H 0.711646 0.468156 0.096375 0.115 Uiso 1 1 calc R U . . .
B1 B 0.8911(14) 0.1098(12) 0.6083(9) 0.151(4) Uani 0.3333 1 d D U P A -1
F1 F 0.8456(16) 0.0687(14) 0.6191(15) 0.199(9) Uani 0.3333 1 d D U P A -1
F2 F 0.9236(16) 0.0979(11) 0.5567(9) 0.227(8) Uani 0.3333 1 d D U P A -1
F3 F 0.8645(12) 0.1660(11) 0.5993(10) 0.208(8) Uani 0.3333 1 d D U P A -1
F4 F 0.9308(13) 0.1108(16) 0.6564(14) 0.194(9) Uani 0.3333 1 d D U P A -1

loop_
_atom_site_aniso_label
_atom_site_aniso_U_11
_atom_site_aniso_U_22
_atom_site_aniso_U_33
_atom_site_aniso_U_23
_atom_site_aniso_U_13
_atom_site_aniso_U_12
Fe1 0.0704(2) 0.0704(2) 0.0704(2) -0.00112(19) -0.00112(19) 0.00112(19)
Fe2 0.0723(2) 0.0723(2) 0.0723(2) -0.0022(2) -0.0022(2) 0.0022(2)
N1 0.0834(17) 0.0972(19) 0.0765(17) 0.0049(15) -0.0047(14) -0.0030(15)
N2 0.0846(16) 0.0709(15) 0.0747(16) -0.0008(12) -0.0006(13) 0.0022(13)
N3 0.0959(18) 0.0683(15) 0.0744(16) -0.0006(12) 0.0020(13) -0.0022(13)
N4 0.1018(19) 0.0732(16) 0.0643(14) -0.0038(12) -0.0027(14) 0.0013(14)
N5 0.0903(17) 0.0767(16) 0.0697(15) 0.0003(13) -0.0068(13) 0.0033(13)
N6 0.101(2) 0.0815(18) 0.100(2) 0.0163(16) -0.0027(17) 0.0024(15)
C1 0.101(3) 0.133(3) 0.075(2) 0.014(2) -0.0068(19) 0.005(2)
C2 0.114(3) 0.191(5) 0.093(3) 0.048(3) -0.005(3) 0.025(4)
C3 0.136(4) 0.165(5) 0.120(4) 0.060(4) -0.014(3) 0.034(4)
C4 0.103(3) 0.133(4) 0.121(3) 0.037(3) -0.001(3) 0.030(3)
C5 0.080(2) 0.095(2) 0.088(2) 0.0134(18) -0.0088(17) 0.0047(18)
C6 0.0799(19) 0.0766(19) 0.090(2) 0.0074(16) -0.0009(16) 0.0034(16)
C7 0.096(2) 0.0736(19) 0.103(2) 0.0071(18) 0.009(2) 0.0104(18)
C8 0.093(2) 0.0681(18) 0.095(2) -0.0069(16) 0.0092(18) -0.0057(16)
C9 0.112(3) 0.0685(19) 0.096(2) -0.0140(17) 0.018(2) -0.0071(18)
C10 0.187(5) 0.099(3) 0.124(4) -0.004(3) 0.034(4) 0.035(3)
C11 0.269(9) 0.119(4) 0.137(5) -0.009(4) 0.068(5) 0.065(5)
C12 0.274(8) 0.104(3) 0.114(4) -0.023(3) 0.062(5) 0.029(4)
C13 0.161(4) 0.079(2) 0.090(3) -0.0267(19) 0.017(3) -0.018(2)
C14 0.121(3) 0.0721(19) 0.085(2) -0.0198(17) 0.018(2) -0.0131(19)
C15 0.150(4) 0.095(3) 0.077(2) -0.0239(19) 0.013(2) -0.019(2)
C16 0.254(8) 0.119(4) 0.092(3) -0.037(3) -0.007(4) -0.059(4)
C17 0.253(8) 0.151(5) 0.094(3) -0.031(3) -0.042(4) -0.046(5)
C18 0.208(6) 0.126(4) 0.084(3) -0.011(3) -0.035(3) -0.036(4)
C19 0.118(3) 0.098(2) 0.0694(19) -0.0147(18) 0.0020(19) -0.011(2)
C20 0.123(3) 0.093(2) 0.0676(19) -0.0184(18) 0.0056(18) -0.015(2)
C21 0.093(2) 0.093(2) 0.0684(18) -0.0044(16) -0.0015(16) -0.0041(17)
C22 0.099(2) 0.110(3) 0.077(2) 0.006(2) -0.0160(18) -0.005(2)
C23 0.088(2) 0.088(2) 0.079(2) 0.0091(17) -0.0092(17) 0.0039(17)
C24 0.099(3) 0.092(2) 0.094(2) 0.019(2) -0.009(2) 0.007(2)
C25 0.145(4) 0.116(3) 0.141(4) 0.044(3) -0.044(3) -0.005(3)
C26 0.184(6) 0.127(4) 0.190(6) 0.074(4) -0.051(5) -0.003(4)
C27 0.182(6) 0.102(3) 0.203(6) 0.059(4) -0.052(5) -0.026(4)
C28 0.142(4) 0.085(2) 0.147(4) 0.030(3) -0.024(3) -0.009(3)
Fe3 0.0750(2) 0.0750(2) 0.0750(2) -0.0006(2) -0.0006(2) 0.0006(2)
O1 0.0752(12) 0.0851(13) 0.0632(11) 0.0018(10) 0.0036(9) 0.0117(10)
O2 0.0863(13) 0.0768(13) 0.0675(11) 0.0021(10) 0.0033(10) 0.0143(11)
O3 0.187(4) 0.225(5) 0.162(3) 0.080(3) 0.048(3) 0.129(4)
O4 0.170(4) 0.289(6) 0.161(3) 0.063(4) 0.061(3) 0.147(4)
C29 0.0727(17) 0.0848(19) 0.0695(17) 0.0011(15) -0.0031(14) 0.0026(15)
C30 0.0745(18) 0.086(2) 0.0702(17) 0.0019(15) -0.0003(15) 0.0065(16)
C31 0.092(2) 0.130(3) 0.083(2) 0.014(2) 0.0160(19) 0.029(2)
C32 0.098(3) 0.175(5) 0.104(3) 0.019(3) 0.019(2) 0.056(3)
C33 0.099(3) 0.144(4) 0.112(3) 0.028(3) 0.013(2) 0.044(3)
C34 0.087(2) 0.116(3) 0.084(2) 0.019(2) 0.0008(18) 0.023(2)
B1 0.160(16) 0.175(14) 0.116(10) 0.056(13) -0.029(7) -0.060(9)
F1 0.191(17) 0.222(16) 0.183(16) 0.044(14) -0.061(12) -0.109(13)
F2 0.237(18) 0.28(2) 0.166(11) 0.012(14) 0.015(11) -0.027(18)
F3 0.231(18) 0.190(12) 0.204(18) 0.045(12) -0.027(14) -0.021(11)
F4 0.176(15) 0.247(19) 0.160(11) 0.079(13) -0.060(10) -0.113(12)

loop_
_atom_type_symbol
_atom_type_description
_atom_type_scat_dispersion_real
_atom_type_scat_dispersion_imag
_atom_type_scat_source
C C 0.0034 0.0017 'XDisp Program in WinGX L.J. Farrugia, J.Appl.Cryst. 2012,45,849-854'
H H 0.0000 0.0000 'XDisp Program in WinGX L.J. Farrugia, J.Appl.Cryst. 2012,45,849-854'
B B 0.0017 0.0007 'XDisp Program in WinGX L.J. Farrugia, J.Appl.Cryst. 2012,45,849-854'
N N 0.0065 0.0035 'XDisp Program in WinGX L.J. Farrugia, J.Appl.Cryst. 2012,45,849-854'
O O 0.0115 0.0064 'XDisp Program in WinGX L.J. Farrugia, J.Appl.Cryst. 2012,45,849-854'
F F 0.0185 0.0109 'XDisp Program in WinGX L.J. Farrugia, J.Appl.Cryst. 2012,45,849-854'
Fe Fe 0.3511 0.8892 'XDisp Program in WinGX L.J. Farrugia, J.Appl.Cryst. 2012,45,849-854'

loop_
_geom_angle_atom_site_label_1
_geom_angle_atom_site_label_2
_geom_angle_atom_site_label_3
_geom_angle
_geom_angle_site_symmetry_1
_geom_angle_site_symmetry_3
_geom_angle_publ_flag
N2 Fe1 N2 96.87(10) . 8_645 ?
N2 Fe1 N2 96.87(10) . 11_556 ?
N2 Fe1 N2 96.87(10) 8_645 11_556 ?
N2 Fe1 N1 78.72(11) . . ?
N2 Fe1 N1 91.90(11) 8_645 . ?
N2 Fe1 N1 170.62(11) 11_556 . ?
N2 Fe1 N1 91.90(11) . 11_556 ?
N2 Fe1 N1 170.62(11) 8_645 11_556 ?
N2 Fe1 N1 78.72(11) 11_556 11_556 ?
N1 Fe1 N1 93.07(11) . 11_556 ?
N2 Fe1 N1 170.62(11) . 8_645 ?
N2 Fe1 N1 78.72(11) 8_645 8_645 ?
N2 Fe1 N1 91.90(11) 11_556 8_645 ?
N1 Fe1 N1 93.07(11) . 8_645 ?
N1 Fe1 N1 93.07(11) 11_556 8_645 ?
N5 Fe2 N5 97.85(10) 11_556 8_645 ?
N5 Fe2 N5 97.85(10) 11_556 . ?
N5 Fe2 N5 97.85(10) 8_645 . ?
N5 Fe2 N6 76.57(11) 11_556 11_556 ?
N5 Fe2 N6 93.86(12) 8_645 11_556 ?
N5 Fe2 N6 167.64(12) . 11_556 ?
N5 Fe2 N6 93.86(12) 11_556 . ?
N5 Fe2 N6 167.64(12) 8_645 . ?
N5 Fe2 N6 76.57(11) . . ?
N6 Fe2 N6 92.66(13) 11_556 . ?
N5 Fe2 N6 167.64(12) 11_556 8_645 ?
N5 Fe2 N6 76.57(11) 8_645 8_645 ?
N5 Fe2 N6 93.87(12) . 8_645 ?
N6 Fe2 N6 92.66(13) 11_556 8_645 ?
N6 Fe2 N6 92.66(13) . 8_645 ?
C1 N1 C5 118.2(3) . . ?
C1 N1 Fe1 127.3(3) . . ?
C5 N1 Fe1 114.5(2) . . ?
C6 N2 N3 105.8(3) . . ?
C6 N2 Fe1 116.3(2) . . ?
N3 N2 Fe1 136.5(2) . . ?
N2 N3 C8 111.0(3) . . ?
N2 N3 H3 118(3) . . ?
C8 N3 H3 131(3) . . ?
N5 N4 C21 111.7(3) . . ?
N5 N4 H4 116(3) . . ?
C21 N4 H4 132(3) . . ?
C23 N5 N4 105.4(3) . . ?
C23 N5 Fe2 115.3(2) . . ?
N4 N5 Fe2 135.2(2) . . ?
C28 N6 C24 117.6(4) . . ?
C28 N6 Fe2 127.0(3) . . ?
C24 N6 Fe2 115.2(2) . . ?
N1 C1 C2 122.9(4) . . ?
N1 C1 H1A 118.5 . . ?
C2 C1 H1A 118.5 . . ?
C3 C2 C1 119.1(4) . . ?
C3 C2 H2A 120.4 . . ?
C1 C2 H2A 120.4 . . ?
C2 C3 C4 119.8(4) . . ?
C2 C3 H3A 120.1 . . ?
C4 C3 H3A 120.1 . . ?
C3 C4 C5 118.1(5) . . ?
C3 C4 H4A 121.0 . . ?
C5 C4 H4A 121.0 . . ?
N1 C5 C4 121.8(4) . . ?
N1 C5 C6 114.7(3) . . ?
C4 C5 C6 123.5(4) . . ?
N2 C6 C7 110.7(3) . . ?
N2 C6 C5 115.3(3) . . ?
C7 C6 C5 133.9(3) . . ?
C6 C7 C8 106.0(3) . . ?
C6 C7 H7A 127.0 . . ?
C8 C7 H7A 127.0 . . ?
N3 C8 C7 106.5(3) . . ?
N3 C8 C9 123.1(3) . . ?
C7 C8 C9 130.5(3) . . ?
C14 C9 C10 119.6(4) . . ?
C14 C9 C8 121.9(3) . . ?
C10 C9 C8 118.5(4) . . ?
C11 C10 C9 118.9(5) . . ?
C11 C10 H10A 120.6 . . ?
C9 C10 H10A 120.6 . . ?
C12 C11 C10 120.8(5) . . ?
C12 C11 H11A 119.6 . . ?
C10 C11 H11A 119.6 . . ?
C11 C12 C13 121.4(5) . . ?
C11 C12 H12A 119.3 . . ?
C13 C12 H12A 119.3 . . ?
C12 C13 C14 117.7(5) . . ?
C12 C13 C15 122.7(4) . . ?
C14 C13 C15 119.4(4) . . ?
C9 C14 C13 121.5(4) . . ?
C9 C14 H14A 119.3 . . ?
C13 C14 H14A 119.3 . . ?
C16 C15 C20 118.1(5) . . ?
C16 C15 C13 123.4(4) . . ?
C20 C15 C13 118.5(4) . . ?
C17 C16 C15 119.7(5) . . ?
C17 C16 H16A 120.2 . . ?
C15 C16 H16A 120.2 . . ?
C16 C17 C18 122.1(5) . . ?
C16 C17 H17A 118.9 . . ?
C18 C17 H17A 118.9 . . ?
C17 C18 C19 118.6(5) . . ?
C17 C18 H18A 120.7 . . ?
C19 C18 H18A 120.7 . . ?
C20 C19 C18 118.7(4) . . ?
C20 C19 C21 121.3(3) . . ?
C18 C19 C21 119.8(4) . . ?
C19 C20 C15 122.8(4) . . ?
C19 C20 H20A 118.6 . . ?
C15 C20 H20A 118.6 . . ?
N4 C21 C22 106.2(3) . . ?
N4 C21 C19 121.3(3) . . ?
C22 C21 C19 132.3(3) . . ?
C21 C22 C23 106.0(3) . . ?
C21 C22 H22A 127.0 . . ?
C23 C22 H22A 127.0 . . ?
N5 C23 C22 110.7(3) . . ?
N5 C23 C24 116.6(3) . . ?
C22 C23 C24 132.6(3) . . ?
N6 C24 C25 122.7(4) . . ?
N6 C24 C23 113.9(3) . . ?
C25 C24 C23 123.4(4) . . ?
C24 C25 C26 117.8(5) . . ?
C24 C25 H25A 121.1 . . ?
C26 C25 H25A 121.1 . . ?
C27 C26 C25 120.6(5) . . ?
C27 C26 H26A 119.7 . . ?
C25 C26 H26A 119.7 . . ?
C28 C27 C26 118.1(5) . . ?
C28 C27 H27A 120.9 . . ?
C26 C27 H27A 120.9 . . ?
N6 C28 C27 123.2(5) . . ?
N6 C28 H28A 118.4 . . ?
C27 C28 H28A 118.4 . . ?
O2 Fe3 O2 90.25(9) 8_645 11_556 ?
O2 Fe3 O2 90.25(9) 8_645 . ?
O2 Fe3 O2 90.25(9) 11_556 . ?
O2 Fe3 O1 171.22(9) 8_645 11_556 ?
O2 Fe3 O1 82.53(8) 11_556 11_556 ?
O2 Fe3 O1 94.76(9) . 11_556 ?
O2 Fe3 O1 94.76(9) 8_645 . ?
O2 Fe3 O1 171.22(9) 11_556 . ?
O2 Fe3 O1 82.53(8) . . ?
O1 Fe3 O1 93.04(9) 11_556 . ?
O2 Fe3 O1 82.53(8) 8_645 8_645 ?
O2 Fe3 O1 94.76(9) 11_556 8_645 ?
O2 Fe3 O1 171.22(9) . 8_645 ?
O1 Fe3 O1 93.04(9) 11_556 8_645 ?
O1 Fe3 O1 93.04(9) . 8_645 ?
C29 O1 Fe3 113.17(19) . . ?
C30 O2 Fe3 112.99(19) . . ?
O1 C29 C34 124.7(3) . . ?
O1 C29 C30 115.2(3) . . ?
C34 C29 C30 120.1(3) . . ?
O2 C30 C31 123.0(3) . . ?
O2 C30 C29 116.0(3) . . ?
C31 C30 C29 121.0(3) . . ?
C30 C31 C32 121.5(4) . . ?
C30 C31 H31A 119.2 . . ?
C32 C31 H31A 119.2 . . ?
O4 C32 C31 123.7(4) . . ?
O4 C32 C33 118.1(4) . . ?
C31 C32 C33 118.1(4) . . ?
O3 C33 C34 124.0(4) . . ?
O3 C33 C32 118.0(4) . . ?
C34 C33 C32 118.0(4) . . ?
C29 C34 C33 121.3(4) . . ?
C29 C34 H34A 119.4 . . ?
C33 C34 H34A 119.4 . . ?
F2 B1 F1 114(3) . . ?
F2 B1 F4 108(2) . . ?
F1 B1 F4 110(2) . . ?
F2 B1 F3 105.9(17) . . ?
F1 B1 F3 108(2) . . ?
F4 B1 F3 112(2) . . ?

loop_
_geom_bond_atom_site_label_1
_geom_bond_atom_site_label_2
_geom_bond_distance
_geom_bond_site_symmetry_2
_geom_bond_publ_flag
Fe1 N2 2.012(3) . ?
Fe1 N2 2.012(3) 8_645 ?
Fe1 N2 2.012(3) 11_556 ?
Fe1 N1 2.070(3) . ?
Fe1 N1 2.070(3) 11_556 ?
Fe1 N1 2.070(3) 8_645 ?
Fe2 N5 2.075(3) 11_556 ?
Fe2 N5 2.075(3) 8_645 ?
Fe2 N5 2.075(3) . ?
Fe2 N6 2.127(3) 11_556 ?
Fe2 N6 2.127(3) . ?
Fe2 N6 2.127(3) 8_645 ?
N1 C1 1.329(5) . ?
N1 C5 1.339(5) . ?
N2 C6 1.330(4) . ?
N2 N3 1.349(4) . ?
N3 C8 1.350(5) . ?
N3 H3 0.90(3) . ?
N4 N5 1.345(4) . ?
N4 C21 1.350(5) . ?
N4 H4 0.89(3) . ?
N5 C23 1.331(4) . ?
N6 C28 1.340(5) . ?
N6 C24 1.340(5) . ?
C1 C2 1.368(7) . ?
C1 H1A 0.9300 . ?
C2 C3 1.344(8) . ?
C2 H2A 0.9300 . ?
C3 C4 1.385(7) . ?
C3 H3A 0.9300 . ?
C4 C5 1.385(6) . ?
C4 H4A 0.9300 . ?
C5 C6 1.460(5) . ?
C6 C7 1.373(5) . ?
C7 C8 1.375(5) . ?
C7 H7A 0.9300 . ?
C8 C9 1.467(5) . ?
C9 C14 1.365(6) . ?
C9 C10 1.386(6) . ?
C10 C11 1.382(8) . ?
C10 H10A 0.9300 . ?
C11 C12 1.358(9) . ?
C11 H11A 0.9300 . ?
C12 C13 1.370(8) . ?
C12 H12A 0.9300 . ?
C13 C14 1.397(6) . ?
C13 C15 1.472(6) . ?
C14 H14A 0.9300 . ?
C15 C16 1.380(6) . ?
C15 C20 1.381(5) . ?
C16 C17 1.366(8) . ?
C16 H16A 0.9300 . ?
C17 C18 1.374(7) . ?
C17 H17A 0.9300 . ?
C18 C19 1.395(6) . ?
C18 H18A 0.9300 . ?
C19 C20 1.360(6) . ?
C19 C21 1.467(5) . ?
C20 H20A 0.9300 . ?
C21 C22 1.371(5) . ?
C22 C23 1.380(5) . ?
C22 H22A 0.9300 . ?
C23 C24 1.462(5) . ?
C24 C25 1.366(6) . ?
C25 C26 1.374(8) . ?
C25 H25A 0.9300 . ?
C26 C27 1.359(9) . ?
C26 H26A 0.9300 . ?
C27 C28 1.356(7) . ?
C27 H27A 0.9300 . ?
C28 H28A 0.9300 . ?
Fe3 O2 1.989(2) 8_645 ?
Fe3 O2 1.989(2) 11_556 ?
Fe3 O2 1.989(2) . ?
Fe3 O1 1.995(2) 11_556 ?
Fe3 O1 1.995(2) . ?
Fe3 O1 1.995(2) 8_645 ?
O1 C29 1.301(4) . ?
O2 C30 1.300(4) . ?
O3 C33 1.219(5) . ?
O4 C32 1.233(6) . ?
C29 C34 1.345(5) . ?
C29 C30 1.503(5) . ?
C30 C31 1.334(5) . ?
C31 C32 1.404(6) . ?
C31 H31A 0.9300 . ?
C32 C33 1.538(6) . ?
C33 C34 1.415(6) . ?
C34 H34A 0.9300 . ?
B1 F2 1.351(14) . ?
B1 F1 1.356(15) . ?
B1 F4 1.357(15) . ?
B1 F3 1.366(15) . ?

loop_
_geom_hbond_atom_site_label_D
_geom_hbond_atom_site_label_H
_geom_hbond_atom_site_label_A
_geom_hbond_distance_DH
_geom_hbond_distance_HA
_geom_hbond_distance_DA
_geom_hbond_angle_DHA
_geom_hbond_site_symmetry_A
_geom_hbond_publ_flag
N3 H3 O1 0.90(3) 2.06(3) 2.917(3) 159(4) 11_556 yes
N4 H4 O2 0.89(3) 2.11(3) 2.972(3) 165(4) . yes
